data_7126287
loop_
_publ_author_name
'Chakraborty, Poulami'
'Das, Bikash'
'Pal, Pulak'
'Datta, Subhadeep'
'Bera, Sourabh'
'Dastidar, Parthasarathi'

_publ_section_title
;
 A supramolecular hydrogel derived from a simple organic salt capable of
 proton conduction.
;
_journal_issue 39
_journal_name_full 'Chemical communications (Cambridge, England)'
_journal_page_first 5251
_journal_page_last 5254
_journal_paper_doi 10.1039/d0cc01467b
_journal_volume 56
_journal_year 2020
_chemical_formula_moiety 'C6 H5 O3 S, C7 H10 N, 0.5(H2 O)'
_chemical_formula_sum 'C13 H16 N O3.5 S'
_chemical_formula_weight 274.33
_space_group_crystal_system monoclinic
_space_group_IT_number 15
_space_group_name_Hall '-C 2yc'
_space_group_name_H-M_alt 'C 1 2/c 1'
_atom_sites_solution_hydrogens mixed
_atom_sites_solution_primary direct
_audit_creation_date 2018-10-06
_audit_creation_method
;
Olex2 1.2
(compiled 2017.08.10 svn.r3458 for OlexSys, GUI svn.r5381)
;
_audit_update_record
;
2018-10-09 deposited with the CCDC.	2020-03-27 downloaded from the CCDC.
;
_cell_angle_alpha 90
_cell_angle_beta 108.619(3)
_cell_angle_gamma 90
_cell_formula_units_Z 8
_cell_length_a 31.768(8)
_cell_length_b 5.5762(12)
_cell_length_c 15.750(3)
_cell_measurement_reflns_used 3604
_cell_measurement_temperature 296(2)
_cell_measurement_theta_max 19.29
_cell_measurement_theta_min 2.63
_cell_volume 2644.0(10)
_computing_cell_refinement 'SAINT v8.34A (Bruker, 2013)'
_computing_data_reduction 'SAINT v8.34A (Bruker, 2013)'
_computing_molecular_graphics 'Olex2 (Dolomanov et al., 2009)'
_computing_publication_material 'Olex2 (Dolomanov et al., 2009)'
_computing_structure_refinement 'XL (Sheldrick, 2008)'
_computing_structure_solution 'ShelXS (Sheldrick, 2008)'
_diffrn_ambient_temperature 296.15
_diffrn_measured_fraction_theta_full 1.000
_diffrn_measured_fraction_theta_max 0.997
_diffrn_measurement_device_type 'Bruker APEX-II CCD'
_diffrn_measurement_method '\f and \w scans'
_diffrn_radiation_type MoK\a
_diffrn_radiation_wavelength 0.71073
_diffrn_reflns_av_R_equivalents 0.1014
_diffrn_reflns_av_unetI/netI 0.0452
_diffrn_reflns_Laue_measured_fraction_full 1.000
_diffrn_reflns_Laue_measured_fraction_max 0.997
_diffrn_reflns_limit_h_max 39
_diffrn_reflns_limit_h_min -39
_diffrn_reflns_limit_k_max 6
_diffrn_reflns_limit_k_min -6
_diffrn_reflns_limit_l_max 19
_diffrn_reflns_limit_l_min -19
_diffrn_reflns_number 33600
_diffrn_reflns_point_group_measured_fraction_full 1.000
_diffrn_reflns_point_group_measured_fraction_max 0.997
_diffrn_reflns_theta_full 25.242
_diffrn_reflns_theta_max 26.485
_diffrn_reflns_theta_min 1.353
_diffrn_standards_number 0
_exptl_absorpt_coefficient_mu 0.250
_exptl_absorpt_correction_T_max 0.7454
_exptl_absorpt_correction_T_min 0.6866
_exptl_absorpt_correction_type multi-scan
_exptl_absorpt_process_details
'SADABS-2014/4 (Bruker,2014/4) was used for absorption correction. wR2(int) was 0.1010 before and 0.0643 after correction. The Ratio of minimum to maximum transmission is 0.9211. The \l/2 correction factor is 0.00150.'
_exptl_crystal_colour 'clear light colourless'
_exptl_crystal_colour_lustre clear
_exptl_crystal_colour_modifier light
_exptl_crystal_colour_primary colourless
_exptl_crystal_density_diffrn 1.378
_exptl_crystal_description block
_exptl_crystal_F_000 1160
_exptl_crystal_size_max 0.36
_exptl_crystal_size_mid 0.32
_exptl_crystal_size_min 0.28
_refine_diff_density_max 0.262
_refine_diff_density_min -0.323
_refine_diff_density_rms 0.097
_refine_ls_extinction_method none
_refine_ls_goodness_of_fit_ref 1.089
_refine_ls_hydrogen_treatment constr
_refine_ls_matrix_type full
_refine_ls_number_parameters 289
_refine_ls_number_reflns 2713
_refine_ls_number_restraints 1
_refine_ls_restrained_S_all 1.113
_refine_ls_R_factor_all 0.1169
_refine_ls_R_factor_gt 0.0487
_refine_ls_shift/su_max 0.001
_refine_ls_shift/su_mean 0.000
_refine_ls_structure_factor_coef Fsqd
_refine_ls_weighting_details 'w=1/[\s^2^(Fo^2^)+(0.0889P)^2^+1.1837P] where P=(Fo^2^+2Fc^2^)/3'
_refine_ls_weighting_scheme calc
_refine_ls_wR_factor_gt 0.1249
_refine_ls_wR_factor_ref 0.1761
_reflns_Friedel_coverage 0.000
_reflns_number_gt 1532
_reflns_number_total 2713
_reflns_threshold_expression 'I > 2\s(I)'
_cod_data_source_file d0cc01467b3.cif
_cod_data_source_block BSBA
_cod_depositor_comments 'Adding full bibliography for 7126286--7126291.cif.'
_cod_original_formula_sum 'C13 H16 N O3.50 S'
_cod_database_code 7126287
_shelx_shelxl_version_number 2016/6
_shelx_space_group_comment
;
The symmetry employed for this shelxl refinement is uniquely defined
by the following loop, which should always be used as a source of
symmetry information in preference to the above space-group names.
They are only intended as comments.
;
_shelx_estimated_absorpt_t_max 0.933
_shelx_estimated_absorpt_t_min 0.916
_olex2_refinement_description
;
1. Fixed Uiso
 At 1.2 times of:
  All C(H) groups, All C(H,H) groups, All N(H,H,H) groups
 At 1.5 times of:
  All O(H,H) groups
2. Restrained distances
 C8-C13A
 1.3 with sigma of 0.02
3. Others
 Fixed Sof: O1B(0.48215) O3A(0.51785) O2B(0.48215) C13A(0.48215) H13A(0.48215)
 C12A(0.48215) H12A(0.48215) C11A(0.48215) H11A(0.48215) C10A(0.48215)
 H10A(0.48215) C9A(0.48215) H9A(0.48215) C4B(0.48215) H4B(0.48215) C6B(0.48215)
 H6B(0.48215) C5B(0.48215) H5B(0.48215) C2B(0.48215) H2B(0.48215) C3B(0.48215)
 H3B(0.48215) C6A(0.51785) H6A(0.51785) C5A(0.51785) H5A(0.51785) C4A(0.51785)
 H4A(0.51785) C3A(0.51785) H3A(0.51785) C2A(0.51785) H2A(0.51785) H4C(0.5)
 H4D(0.5) C13B(0.51785) H13B(0.51785) C9B(0.51785) H9B(0.51785) C12B(0.51785)
 H12B(0.51785) C11B(0.51785) H11B(0.51785) C10B(0.51785) H10B(0.51785)
 O2A(0.51785) O1A(0.51785) O3B(0.48215)
4.a Free rotating group:
 O4(H4C,H4D)
4.b Secondary CH2 refined with riding coordinates:
 C7(H7A,H7B)
4.c Aromatic/amide H refined with riding coordinates:
 C13A(H13A), C12A(H12A), C11A(H11A), C10A(H10A), C9A(H9A), C4B(H4B), C6B(H6B),
 C5B(H5B), C2B(H2B), C3B(H3B), C6A(H6A), C5A(H5A), C4A(H4A), C3A(H3A), C2A(H2A),
  C13B(H13B), C9B(H9B), C12B(H12B), C11B(H11B), C10B(H10B)
4.d Idealised Me refined as rotating group:
 N1(H1A,H1B,H1C)
;
_olex2_submission_special_instructions 'No special instructions were received'

loop_
_space_group_symop_operation_xyz
'x, y, z'
'-x, y, -z+1/2'
'x+1/2, y+1/2, z'
'-x+1/2, y+1/2, -z+1/2'
'-x, -y, -z'
'x, -y, z-1/2'
'-x+1/2, -y+1/2, -z'
'x+1/2, -y+1/2, z-1/2'

loop_
_atom_site_label
_atom_site_type_symbol
_atom_site_fract_x
_atom_site_fract_y
_atom_site_fract_z
_atom_site_U_iso_or_equiv
_atom_site_adp_type
_atom_site_occupancy
_atom_site_site_symmetry_order
_atom_site_calc_flag
_atom_site_refinement_flags_posn
_atom_site_refinement_flags_adp
_atom_site_refinement_flags_occupancy
_atom_site_disorder_assembly
_atom_site_disorder_group
S1 S 0.43819(2) 1.00232(15) 0.52512(5) 0.0401(3) Uani 1 1 d . . . . .
O1B O 0.4613(7) 0.879(3) 0.6086(12) 0.047(3) Uani 0.4821 1 d . . . A 2
O3A O 0.4420(6) 0.870(4) 0.4519(13) 0.080(6) Uani 0.5178 1 d . . . A 1
O2B O 0.4492(7) 1.252(3) 0.5286(10) 0.057(4) Uani 0.4821 1 d . . . A 2
N1 N 0.46796(9) 1.4547(5) 0.37747(19) 0.0579(8) Uani 1 1 d . . . . .
H1A H 0.467295 1.614239 0.377572 0.069 Uiso 1 1 calc GR . . . .
H1B H 0.495624 1.405098 0.385806 0.069 Uiso 1 1 calc GR . . . .
H1C H 0.458688 1.399000 0.421399 0.069 Uiso 1 1 calc GR . . . .
C13A C 0.3820(3) 1.6729(13) 0.2251(5) 0.062(2) Uani 0.4821 1 d D . . B 1
H13A H 0.404369 1.757801 0.212046 0.074 Uiso 0.4821 1 calc R . . B 1
C12A C 0.3404(4) 1.7606(17) 0.2028(6) 0.081(3) Uani 0.4821 1 d . . . B 1
H12A H 0.333400 1.901667 0.169746 0.098 Uiso 0.4821 1 calc R . . B 1
C11A C 0.3091(5) 1.647(3) 0.2275(9) 0.102(6) Uani 0.4821 1 d . . . B 1
H11A H 0.280508 1.709751 0.212359 0.123 Uiso 0.4821 1 calc R . . B 1
C10A C 0.3198(5) 1.430(4) 0.2772(9) 0.086(5) Uani 0.4821 1 d . . . B 1
H10A H 0.298877 1.349583 0.296557 0.104 Uiso 0.4821 1 calc R . . B 1
C9A C 0.3631(4) 1.3431(16) 0.2959(5) 0.066(2) Uani 0.4821 1 d . . . B 1
H9A H 0.370323 1.203747 0.329874 0.079 Uiso 0.4821 1 calc R . . B 1
C1 C 0.38139(11) 1.0004(8) 0.5106(2) 0.0548(9) Uani 1 1 d . . . . .
C8 C 0.39144(14) 1.4308(9) 0.2722(2) 0.0684(12) Uani 1 1 d D . . . .
C4B C 0.2922(3) 1.124(2) 0.4887(7) 0.065(3) Uani 0.4821 1 d . . . C 1
H4B H 0.262303 1.153077 0.480233 0.077 Uiso 0.4821 1 calc R . . C 1
C6B C 0.3672(2) 1.2422(12) 0.5482(5) 0.0462(17) Uani 0.4821 1 d . . . C 1
H6B H 0.388241 1.356383 0.577064 0.055 Uiso 0.4821 1 calc R . . C 1
C5B C 0.3231(3) 1.2762(14) 0.5364(5) 0.058(2) Uani 0.4821 1 d . . . C 1
H5B H 0.314393 1.409009 0.562448 0.069 Uiso 0.4821 1 calc R . . C 1
C2B C 0.3494(2) 0.8817(12) 0.4625(5) 0.0473(17) Uani 0.4821 1 d . . . C 1
H2B H 0.356324 0.754788 0.431036 0.057 Uiso 0.4821 1 calc R . . C 1
C3B C 0.3053(4) 0.917(3) 0.4508(8) 0.059(3) Uani 0.4821 1 d . . . C 1
H3B H 0.284274 0.806603 0.418567 0.071 Uiso 0.4821 1 calc R . . C 1
C7 C 0.43892(13) 1.3656(9) 0.2916(3) 0.0790(13) Uani 1 1 d . . . . .
H7A H 0.441364 1.192321 0.290815 0.095 Uiso 1 1 calc R . . . .
H7B H 0.449161 1.428656 0.244241 0.095 Uiso 1 1 calc R . . . .
C6A C 0.3511(2) 1.1250(12) 0.4633(4) 0.0455(16) Uani 0.5178 1 d . . . C 2
H6A H 0.358602 1.256877 0.434986 0.055 Uiso 0.5178 1 calc R . . C 2
C5A C 0.3061(3) 1.082(2) 0.4493(6) 0.048(2) Uani 0.5178 1 d . . . C 2
H5A H 0.285206 1.191744 0.416743 0.058 Uiso 0.5178 1 calc R . . C 2
C4A C 0.2924(3) 0.886(2) 0.4816(7) 0.054(3) Uani 0.5178 1 d . . . C 2
H4A H 0.262354 0.861949 0.472827 0.065 Uiso 0.5178 1 calc R . . C 2
C3A C 0.3238(2) 0.7166(12) 0.5289(5) 0.0552(18) Uani 0.5178 1 d . . . C 2
H3A H 0.314532 0.578933 0.551151 0.066 Uiso 0.5178 1 calc R . . C 2
C2A C 0.3682(2) 0.7535(11) 0.5423(4) 0.0462(16) Uani 0.5178 1 d . . . C 2
H2A H 0.389319 0.637683 0.568947 0.055 Uiso 0.5178 1 calc R . . C 2
O4 O 0.500000 1.8026(9) 0.250000 0.1188(19) Uani 1 2 d S T P . .
H4C H 0.492610 1.917817 0.212900 0.178 Uiso 0.5 1 d G . . . .
H4D H 0.518128 1.864603 0.296752 0.178 Uiso 0.5 1 d G . . . .
C13B C 0.3706(3) 1.5853(12) 0.3033(5) 0.0533(17) Uani 0.5178 1 d . . . B 2
H13B H 0.387701 1.700760 0.341613 0.064 Uiso 0.5178 1 calc R . . B 2
C9B C 0.3607(3) 1.2145(13) 0.2259(5) 0.070(2) Uani 0.5178 1 d . . . B 2
H9B H 0.372919 1.077152 0.209748 0.084 Uiso 0.5178 1 calc R . . B 2
C12B C 0.3248(3) 1.599(2) 0.2856(7) 0.056(2) Uani 0.5178 1 d . . . B 2
H12B H 0.312362 1.729257 0.305668 0.068 Uiso 0.5178 1 calc R . . B 2
C11B C 0.2989(4) 1.423(2) 0.2397(7) 0.063(3) Uani 0.5178 1 d . . . B 2
H11B H 0.268390 1.433989 0.227989 0.075 Uiso 0.5178 1 calc R . . B 2
C10B C 0.3156(3) 1.2311(16) 0.2097(5) 0.073(2) Uani 0.5178 1 d . . . B 2
H10B H 0.296806 1.110532 0.178354 0.087 Uiso 0.5178 1 calc R . . B 2
O2A O 0.4526(8) 1.247(4) 0.5387(13) 0.103(7) Uani 0.5178 1 d . . . A 1
O1A O 0.4563(7) 0.858(3) 0.6020(14) 0.092(6) Uani 0.5178 1 d . . . A 1
O3B O 0.4447(5) 0.923(4) 0.4419(13) 0.062(4) Uani 0.4821 1 d . . . A 2

loop_
_atom_site_aniso_label
_atom_site_aniso_U_11
_atom_site_aniso_U_22
_atom_site_aniso_U_33
_atom_site_aniso_U_23
_atom_site_aniso_U_13
_atom_site_aniso_U_12
S1 0.0364(4) 0.0394(4) 0.0441(5) 0.0008(4) 0.0123(3) 0.0040(4)
O1B 0.045(6) 0.049(6) 0.042(6) 0.003(5) 0.007(4) -0.005(5)
O3A 0.112(10) 0.076(8) 0.070(8) -0.019(6) 0.053(5) 0.020(6)
O2B 0.061(8) 0.048(8) 0.049(5) 0.022(5) 0.000(5) -0.011(6)
N1 0.0444(17) 0.060(2) 0.0650(19) 0.0005(15) 0.0116(15) 0.0040(14)
C13A 0.067(6) 0.049(4) 0.061(5) -0.004(4) 0.008(4) -0.005(4)
C12A 0.107(9) 0.062(6) 0.060(6) 0.000(4) 0.005(6) 0.025(6)
C11A 0.076(9) 0.159(17) 0.054(8) -0.050(9) -0.006(7) 0.041(10)
C10A 0.079(12) 0.138(14) 0.045(8) -0.017(10) 0.024(6) -0.033(12)
C9A 0.076(7) 0.066(6) 0.049(5) 0.004(4) 0.010(5) -0.005(5)
C1 0.0368(17) 0.095(3) 0.0319(16) 0.001(2) 0.0103(14) -0.005(2)
C8 0.055(3) 0.111(4) 0.036(2) -0.013(2) 0.0089(19) 0.021(2)
C4B 0.042(6) 0.080(8) 0.077(7) 0.003(6) 0.027(5) 0.014(5)
C6B 0.052(4) 0.039(4) 0.048(5) -0.006(3) 0.016(3) 0.006(3)
C5B 0.054(5) 0.058(5) 0.065(5) 0.000(4) 0.026(4) 0.020(4)
C2B 0.050(5) 0.038(4) 0.061(5) 0.002(4) 0.029(4) 0.000(3)
C3B 0.038(7) 0.068(7) 0.075(9) -0.012(7) 0.021(5) -0.012(6)
C7 0.065(3) 0.113(4) 0.056(3) -0.010(2) 0.015(2) 0.017(3)
C6A 0.044(4) 0.049(4) 0.048(4) 0.009(3) 0.021(3) 0.000(3)
C5A 0.041(6) 0.050(5) 0.049(5) 0.002(5) 0.006(4) 0.014(5)
C4A 0.027(5) 0.079(7) 0.060(6) -0.002(5) 0.019(4) 0.006(5)
C3A 0.053(4) 0.053(4) 0.063(5) 0.005(4) 0.023(4) -0.009(4)
C2A 0.040(4) 0.044(4) 0.055(4) 0.011(3) 0.016(3) 0.004(3)
O4 0.163(6) 0.075(3) 0.082(4) 0.000 -0.013(3) 0.000
C13B 0.059(5) 0.049(4) 0.049(4) -0.008(3) 0.014(4) -0.011(3)
C9B 0.104(7) 0.052(4) 0.052(5) -0.007(4) 0.024(5) 0.014(5)
C12B 0.052(6) 0.055(5) 0.065(7) 0.003(6) 0.022(5) 0.012(5)
C11B 0.052(6) 0.084(7) 0.045(6) 0.006(5) 0.005(5) 0.001(6)
C10B 0.072(6) 0.075(6) 0.057(5) -0.004(4) 0.001(4) -0.027(5)
O2A 0.086(11) 0.059(10) 0.158(14) -0.030(8) 0.032(10) -0.034(8)
O1A 0.068(9) 0.109(13) 0.089(10) 0.051(8) 0.011(7) 0.043(8)
O3B 0.040(5) 0.106(12) 0.045(5) 0.001(5) 0.019(4) 0.004(5)

loop_
_atom_type_symbol
_atom_type_description
_atom_type_scat_dispersion_real
_atom_type_scat_dispersion_imag
_atom_type_scat_source
C C 0.0033 0.0016 'International Tables Vol C Tables 4.2.6.8 and 6.1.1.4'
H H 0.0000 0.0000 'International Tables Vol C Tables 4.2.6.8 and 6.1.1.4'
N N 0.0061 0.0033 'International Tables Vol C Tables 4.2.6.8 and 6.1.1.4'
O O 0.0106 0.0060 'International Tables Vol C Tables 4.2.6.8 and 6.1.1.4'
S S 0.1246 0.1234 'International Tables Vol C Tables 4.2.6.8 and 6.1.1.4'

loop_
_geom_angle_atom_site_label_1
_geom_angle_atom_site_label_2
_geom_angle_atom_site_label_3
_geom_angle
_geom_angle_site_symmetry_1
_geom_angle_site_symmetry_3
_geom_angle_publ_flag
O1B S1 C1 108.5(8) . . ?
O1B S1 O3B 119.4(11) . . ?
O3A S1 C1 104.2(8) . . ?
O3A S1 O2A 121.1(13) . . ?
O3A S1 O1A 106.5(13) . . ?
O2B S1 O1B 112.2(8) . . ?
O2B S1 C1 103.9(9) . . ?
O2B S1 O3B 103.1(13) . . ?
O2A S1 C1 107.0(10) . . ?
O1A S1 C1 103.2(9) . . ?
O1A S1 O2A 113.0(11) . . ?
O3B S1 C1 108.5(6) . . ?
H1A N1 H1B 109.5 . . ?
H1A N1 H1C 109.5 . . ?
H1B N1 H1C 109.5 . . ?
C7 N1 H1A 109.5 . . ?
C7 N1 H1B 109.5 . . ?
C7 N1 H1C 109.5 . . ?
C12A C13A H13A 120.9 . . ?
C12A C13A C8 118.3(8) . . ?
C8 C13A H13A 120.9 . . ?
C13A C12A H12A 119.6 . . ?
C11A C12A C13A 120.7(10) . . ?
C11A C12A H12A 119.6 . . ?
C12A C11A H11A 120.2 . . ?
C12A C11A C10A 119.6(13) . . ?
C10A C11A H11A 120.2 . . ?
C11A C10A H10A 121.4 . . ?
C9A C10A C11A 117.2(14) . . ?
C9A C10A H10A 121.4 . . ?
C10A C9A H9A 117.1 . . ?
C8 C9A C10A 125.9(10) . . ?
C8 C9A H9A 117.1 . . ?
C6B C1 S1 110.4(3) . . ?
C2B C1 S1 133.7(4) . . ?
C2B C1 C6B 113.7(5) . . ?
C6A C1 S1 130.8(4) . . ?
C6A C1 C2A 116.9(5) . . ?
C2A C1 S1 109.6(3) . . ?
C9A C8 C13A 117.9(7) . . ?
C9A C8 C7 131.2(6) . . ?
C7 C8 C13A 110.2(5) . . ?
C7 C8 C9B 110.2(5) . . ?
C13B C8 C7 134.8(5) . . ?
C13B C8 C9B 111.9(6) . . ?
C5B C4B H4B 120.3 . . ?
C5B C4B C3B 119.5(8) . . ?
C3B C4B H4B 120.3 . . ?
C1 C6B H6B 121.1 . . ?
C5B C6B C1 117.8(6) . . ?
C5B C6B H6B 121.1 . . ?
C4B C5B C6B 121.8(7) . . ?
C4B C5B H5B 119.1 . . ?
C6B C5B H5B 119.1 . . ?
C1 C2B H2B 116.3 . . ?
C1 C2B C3B 127.5(8) . . ?
C3B C2B H2B 116.3 . . ?
C4B C3B H3B 120.5 . . ?
C2B C3B C4B 118.9(11) . . ?
C2B C3B H3B 120.5 . . ?
N1 C7 C8 114.0(3) . . ?
N1 C7 H7A 108.7 . . ?
N1 C7 H7B 108.7 . . ?
C8 C7 H7A 108.7 . . ?
C8 C7 H7B 108.7 . . ?
H7A C7 H7B 107.6 . . ?
C1 C6A H6A 117.9 . . ?
C1 C6A C5A 124.2(7) . . ?
C5A C6A H6A 117.9 . . ?
C6A C5A H5A 119.2 . . ?
C4A C5A C6A 121.6(9) . . ?
C4A C5A H5A 119.2 . . ?
C5A C4A H4A 120.3 . . ?
C5A C4A C3A 119.3(8) . . ?
C3A C4A H4A 120.3 . . ?
C4A C3A H3A 119.9 . . ?
C2A C3A C4A 120.1(7) . . ?
C2A C3A H3A 119.9 . . ?
C1 C2A H2A 121.6 . . ?
C3A C2A C1 116.7(5) . . ?
C3A C2A H2A 121.6 . . ?
H4C O4 H4C 81.7 . 2_655 ?
H4C O4 H4D 104.5 . . ?
H4C O4 H4D 30.1 . 2_655 ?
H4C O4 H4D 104.5 2_655 2_655 ?
H4D O4 H4C 30.1 . 2_655 ?
H4D O4 H4D 132.0 . 2_655 ?
C8 C13B H13B 116.7 . . ?
C8 C13B C12B 126.6(7) . . ?
C12B C13B H13B 116.7 . . ?
C8 C9B H9B 120.4 . . ?
C10B C9B C8 119.2(6) . . ?
C10B C9B H9B 120.4 . . ?
C13B C12B H12B 120.3 . . ?
C11B C12B C13B 119.5(10) . . ?
C11B C12B H12B 120.3 . . ?
C12B C11B H11B 119.0 . . ?
C12B C11B C10B 122.1(11) . . ?
C10B C11B H11B 119.0 . . ?
C9B C10B H10B 120.3 . . ?
C11B C10B C9B 119.5(8) . . ?
C11B C10B H10B 120.3 . . ?

loop_
_geom_bond_atom_site_label_1
_geom_bond_atom_site_label_2
_geom_bond_distance
_geom_bond_site_symmetry_2
_geom_bond_publ_flag
S1 O1B 1.46(2) . ?
S1 O3A 1.407(17) . ?
S1 O2B 1.435(19) . ?
S1 C1 1.745(3) . ?
S1 O2A 1.43(2) . ?
S1 O1A 1.41(2) . ?
S1 O3B 1.459(19) . ?
N1 H1A 0.8900 . ?
N1 H1B 0.8900 . ?
N1 H1C 0.8900 . ?
N1 C7 1.459(5) . ?
C13A H13A 0.9300 . ?
C13A C12A 1.345(13) . ?
C13A C8 1.524(8) . ?
C12A H12A 0.9300 . ?
C12A C11A 1.339(16) . ?
C11A H11A 0.9300 . ?
C11A C10A 1.42(3) . ?
C10A H10A 0.9300 . ?
C10A C9A 1.400(18) . ?
C9A H9A 0.9300 . ?
C9A C8 1.183(10) . ?
C1 C6B 1.594(7) . ?
C1 C2B 1.246(8) . ?
C1 C6A 1.227(7) . ?
C1 C2A 1.567(7) . ?
C8 C7 1.485(6) . ?
C8 C13B 1.275(8) . ?
C8 C9B 1.577(9) . ?
C4B H4B 0.9300 . ?
C4B C5B 1.333(12) . ?
C4B C3B 1.424(18) . ?
C6B H6B 0.9300 . ?
C6B C5B 1.367(10) . ?
C5B H5B 0.9300 . ?
C2B H2B 0.9300 . ?
C2B C3B 1.366(13) . ?
C3B H3B 0.9300 . ?
C7 H7A 0.9700 . ?
C7 H7B 0.9700 . ?
C6A H6A 0.9300 . ?
C6A C5A 1.395(11) . ?
C5A H5A 0.9300 . ?
C5A C4A 1.334(16) . ?
C4A H4A 0.9300 . ?
C4A C3A 1.402(13) . ?
C3A H3A 0.9300 . ?
C3A C2A 1.372(9) . ?
C2A H2A 0.9300 . ?
O4 H4C 0.85(17) 2_655 ?
O4 H4C 0.8497 . ?
O4 H4D 0.85(11) 2_655 ?
O4 H4D 0.8501 . ?
C13B H13B 0.9300 . ?
C13B C12B 1.393(11) . ?
C9B H9B 0.9300 . ?
C9B C10B 1.376(11) . ?
C12B H12B 0.9300 . ?
C12B C11B 1.332(18) . ?
C11B H11B 0.9300 . ?
C11B C10B 1.346(15) . ?
C10B H10B 0.9300 . ?
